data_1564662
loop_
_publ_author_name
'Wang, Lu'
'Shi, Fuxing'
'Qi, Chaorong'
'Xu, Wenjie'
'Xiong, Wenfang'
'Kang, Bangxiong'
'Jiang, Huanfeng'

_publ_section_title
;
 Stereodivergent synthesis of \b-iodoenol carbamates with CO2via
 photocatalysis
;
_journal_issue 35
_journal_name_full 'Chemical Science'
_journal_page_first 11821
_journal_page_last 11830
_journal_paper_doi 10.1039/D1SC03366B
_journal_volume 12
_journal_year 2021
_chemical_formula_moiety 'C26 H21 Cl I N3 O3'
_chemical_formula_sum 'C26 H21 Cl I N3 O3'
_chemical_formula_weight 585.81
_space_group_crystal_system monoclinic
_space_group_IT_number 9
_space_group_name_Hall 'C -2yc'
_space_group_name_H-M_alt 'C 1 c 1'
_atom_sites_solution_hydrogens geom
_atom_sites_solution_primary direct
_audit_creation_date 2019-12-21
_audit_creation_method
;
Olex2 1.3-alpha
(compiled Nov 21 2019 18:26:39 for OlexSys, GUI svn.r6003)
;
_audit_update_record
;
2020-10-30 deposited with the CCDC.	2021-08-03 downloaded from the CCDC.
;
_cell_angle_alpha 90
_cell_angle_beta 97.402(13)
_cell_angle_gamma 90
_cell_formula_units_Z 4
_cell_length_a 12.6059(14)
_cell_length_b 17.029(2)
_cell_length_c 11.5334(16)
_cell_measurement_reflns_used 2926
_cell_measurement_temperature 293(2)
_cell_measurement_theta_max 25.8840
_cell_measurement_theta_min 2.0590
_cell_volume 2455.2(5)
_computing_cell_refinement 'CrysAlisPro 1.171.38.43f (Rigaku OD, 2015)'
_computing_data_collection 'CrysAlisPro 1.171.38.43f (Rigaku OD, 2015)'
_computing_data_reduction 'CrysAlisPro 1.171.38.43f (Rigaku OD, 2015)'
_computing_molecular_graphics 'Olex2 1.3-alpha (Dolomanov et al., 2009)'
_computing_publication_material 'Olex2 1.3-alpha (Dolomanov et al., 2009)'
_computing_structure_refinement 'SHELXL 2018/3 (Sheldrick, 2015)'
_computing_structure_solution 'SHELXS  (Sheldrick, 2008)'
_diffrn_ambient_temperature 293(2)
_diffrn_detector 'CCD plate'
_diffrn_detector_area_resol_mean 5.2684
_diffrn_detector_type AtlasS2
_diffrn_measured_fraction_theta_full 1.000
_diffrn_measured_fraction_theta_max 1.000
_diffrn_measurement_details
;
List of Runs (angles in degrees, time in seconds):

  # Type    Start    End  Width  t~exp~   \w     \q     \k     \f   Frames
#--------------------------------------------------------------------------
  1  \w     37.00  98.00   1.00    3.50    --   11.74-178.00   0.00   61
  2  \w      7.00  54.00   1.00    3.50    --   11.74  19.00 -90.00   47
  3  \w    -11.00  85.00   1.00    3.50    --   11.74  57.00 120.00   96
;
_diffrn_measurement_device 'four-circle diffractometer'
_diffrn_measurement_device_type 'SuperNova, Dual, Cu at zero, AtlasS2'
_diffrn_measurement_method '\w scans'
_diffrn_orient_matrix_type 'CrysAlisPro convention (1999,Acta A55,543-557)'
_diffrn_orient_matrix_UB_11 -0.0502393000
_diffrn_orient_matrix_UB_12 -0.0131667000
_diffrn_orient_matrix_UB_13 0.0139778000
_diffrn_orient_matrix_UB_21 -0.0243697000
_diffrn_orient_matrix_UB_22 0.0349219000
_diffrn_orient_matrix_UB_23 -0.0245617000
_diffrn_orient_matrix_UB_31 -0.0100040000
_diffrn_orient_matrix_UB_32 -0.0187294000
_diffrn_orient_matrix_UB_33 -0.0550895000
_diffrn_radiation_monochromator mirror
_diffrn_radiation_probe x-ray
_diffrn_radiation_type 'Mo K\a'
_diffrn_radiation_wavelength 0.71073
_diffrn_reflns_av_R_equivalents 0.0234
_diffrn_reflns_av_unetI/netI 0.0359
_diffrn_reflns_Laue_measured_fraction_full 1.000
_diffrn_reflns_Laue_measured_fraction_max 1.000
_diffrn_reflns_limit_h_max 14
_diffrn_reflns_limit_h_min -14
_diffrn_reflns_limit_k_max 17
_diffrn_reflns_limit_k_min -20
_diffrn_reflns_limit_l_max 13
_diffrn_reflns_limit_l_min -11
_diffrn_reflns_number 5688
_diffrn_reflns_point_group_measured_fraction_full 0.805
_diffrn_reflns_point_group_measured_fraction_max 0.805
_diffrn_reflns_theta_full 24.996
_diffrn_reflns_theta_max 24.996
_diffrn_reflns_theta_min 2.021
_diffrn_source 'micro-focus sealed X-ray tube'
_diffrn_source_type 'SuperNova (Mo) X-ray Source'
_exptl_absorpt_coefficient_mu 1.446
_exptl_absorpt_correction_T_max 1.00000
_exptl_absorpt_correction_T_min 0.78956
_exptl_absorpt_correction_type multi-scan
_exptl_absorpt_process_details
;
CrysAlisPro 1.171.38.43f (Rigaku Oxford Diffraction, 2015)
Empirical absorption correction using spherical harmonics,
 implemented in SCALE3 ABSPACK scaling algorithm.
;
_exptl_crystal_colour colourless
_exptl_crystal_colour_primary colourless
_exptl_crystal_density_diffrn 1.585
_exptl_crystal_description block
_exptl_crystal_F_000 1168
_exptl_crystal_size_max 0.14
_exptl_crystal_size_mid 0.13
_exptl_crystal_size_min 0.12
_refine_diff_density_max 0.359
_refine_diff_density_min -0.370
_refine_diff_density_rms 0.046
_refine_ls_abs_structure_details
;
 Flack x determined using 1164 quotients [(I+)-(I-)]/[(I+)+(I-)]
 (Parsons, Flack and Wagner, Acta Cryst. B69 (2013) 249-259).
;
_refine_ls_abs_structure_Flack -0.002(13)
_refine_ls_extinction_method none
_refine_ls_goodness_of_fit_ref 1.044
_refine_ls_hydrogen_treatment constr
_refine_ls_matrix_type full
_refine_ls_number_parameters 307
_refine_ls_number_reflns 3480
_refine_ls_number_restraints 2
_refine_ls_restrained_S_all 1.044
_refine_ls_R_factor_all 0.0318
_refine_ls_R_factor_gt 0.0287
_refine_ls_shift/su_max 0.001
_refine_ls_shift/su_mean 0.000
_refine_ls_structure_factor_coef Fsqd
_refine_ls_weighting_details 'w=1/[\s^2^(Fo^2^)+(0.0266P)^2^+0.6647P] where P=(Fo^2^+2Fc^2^)/3'
_refine_ls_weighting_scheme calc
_refine_ls_wR_factor_gt 0.0622
_refine_ls_wR_factor_ref 0.0643
_reflns_Friedel_coverage 0.606
_reflns_Friedel_fraction_full 0.609
_reflns_Friedel_fraction_max 0.609
_reflns_number_gt 3256
_reflns_number_total 3480
_reflns_threshold_expression 'I > 2\s(I)'
_cod_data_source_file d1sc03366b2.cif
_cod_data_source_block ml-1
_cod_database_code 1564662
_shelx_shelxl_version_number 2018/3
_shelx_space_group_comment
;
The symmetry employed for this shelxl refinement is uniquely defined
by the following loop, which should always be used as a source of
symmetry information in preference to the above space-group names.
They are only intended as comments.
;
_reflns_odcompleteness_completeness 99.96
_reflns_odcompleteness_iscentric 1
_reflns_odcompleteness_theta 26.32
_olex2_refinement_description
;
1. Fixed Uiso
 At 1.2 times of:
  All C(H) groups, All C(H,H) groups
2.a Secondary CH2 refined with riding coordinates:
 C10(H10A,H10B), C11(H11A,H11B), C12(H12A,H12B), C13(H13A,H13B)
2.b Aromatic/amide H refined with riding coordinates:
 C2(H2), C3(H3), C4(H4), C5(H5), C6(H6), C8(H8), C17(H17), C18(H18), C19(H19),
 C20(H20), C23(H23), C25(H25), C26(H26)
;
_olex2_submission_special_instructions 'No special instructions were received'
_oxdiff_exptl_absorpt_empirical_details
;
Empirical correction (ABSPACK) includes:
- Absorption correction using spherical harmonics
- Frame scaling
;
_oxdiff_exptl_absorpt_empirical_full_max 1.193
_oxdiff_exptl_absorpt_empirical_full_min 0.787

loop_
_space_group_symop_operation_xyz
'x, y, z'
'x, -y, z+1/2'
'x+1/2, y+1/2, z'
'x+1/2, -y+1/2, z+1/2'

loop_
_atom_site_label
_atom_site_type_symbol
_atom_site_fract_x
_atom_site_fract_y
_atom_site_fract_z
_atom_site_U_iso_or_equiv
_atom_site_adp_type
_atom_site_occupancy
_atom_site_site_symmetry_order
_atom_site_calc_flag
_atom_site_refinement_flags_posn
_atom_site_refinement_flags_adp
_atom_site_refinement_flags_occupancy
_atom_site_disorder_assembly
_atom_site_disorder_group
I1 I 0.06314(4) 0.69733(2) 0.85255(4) 0.06884(16) Uani 1 1 d . . . . .
Cl1 Cl 0.88862(15) 0.31027(13) 0.86298(15) 0.0794(6) Uani 1 1 d . . . . .
O1 O 0.2838(3) 0.5139(2) 0.7997(3) 0.0493(10) Uani 1 1 d . . . . .
O2 O 0.1840(3) 0.4449(2) 0.6580(4) 0.0602(11) Uani 1 1 d . . . . .
O3 O 0.7747(4) 0.4742(2) 0.4193(4) 0.0601(11) Uani 1 1 d . . . . .
N1 N 0.3572(3) 0.4124(3) 0.7167(4) 0.0476(11) Uani 1 1 d . . . . .
N2 N 0.5320(3) 0.3929(3) 0.5904(4) 0.0433(11) Uani 1 1 d . . . . .
N3 N 0.5824(4) 0.3822(3) 0.4085(4) 0.0524(12) Uani 1 1 d . . . . .
C1 C 0.2351(4) 0.6214(3) 0.6669(5) 0.0437(13) Uani 1 1 d . . . . .
C2 C 0.3387(4) 0.6404(3) 0.6526(5) 0.0507(14) Uani 1 1 d . . . . .
H2 H 0.394529 0.627529 0.710330 0.061 Uiso 1 1 calc R U . . .
C3 C 0.3597(5) 0.6788(4) 0.5519(6) 0.0620(19) Uani 1 1 d . . . . .
H3 H 0.429806 0.691628 0.542409 0.074 Uiso 1 1 calc R U . . .
C4 C 0.2790(7) 0.6978(4) 0.4675(7) 0.070(2) Uani 1 1 d . . . . .
H4 H 0.293758 0.723870 0.400484 0.084 Uiso 1 1 calc R U . . .
C5 C 0.1759(6) 0.6787(5) 0.4806(6) 0.075(2) Uani 1 1 d . . . . .
H5 H 0.120492 0.691454 0.422420 0.090 Uiso 1 1 calc R U . . .
C6 C 0.1544(5) 0.6409(5) 0.5792(6) 0.0637(18) Uani 1 1 d . . . . .
H6 H 0.084016 0.628025 0.587518 0.076 Uiso 1 1 calc R U . . .
C7 C 0.2160(4) 0.5793(3) 0.7740(5) 0.0447(13) Uani 1 1 d . . . . .
C8 C 0.1549(4) 0.5962(3) 0.8544(5) 0.0509(14) Uani 1 1 d . . . . .
H8 H 0.152616 0.560856 0.915599 0.061 Uiso 1 1 calc R U . . .
C9 C 0.2690(4) 0.4553(3) 0.7179(5) 0.0447(13) Uani 1 1 d . . . . .
C10 C 0.4643(4) 0.4342(4) 0.7703(5) 0.0478(14) Uani 1 1 d . . . . .
H10A H 0.496199 0.390653 0.816675 0.057 Uiso 1 1 calc R U . . .
H10B H 0.459832 0.478645 0.821960 0.057 Uiso 1 1 calc R U . . .
C11 C 0.5336(4) 0.4551(3) 0.6781(5) 0.0436(13) Uani 1 1 d . . . . .
H11A H 0.508180 0.503692 0.640307 0.052 Uiso 1 1 calc R U . . .
H11B H 0.606446 0.463402 0.714479 0.052 Uiso 1 1 calc R U . . .
C12 C 0.3575(5) 0.3503(3) 0.6301(6) 0.0578(17) Uani 1 1 d . . . . .
H12A H 0.284854 0.339777 0.594650 0.069 Uiso 1 1 calc R U . . .
H12B H 0.386303 0.302497 0.667604 0.069 Uiso 1 1 calc R U . . .
C13 C 0.4237(5) 0.3744(4) 0.5383(6) 0.0555(16) Uani 1 1 d . . . . .
H13A H 0.425544 0.332215 0.482078 0.067 Uiso 1 1 calc R U . . .
H13B H 0.391925 0.420060 0.497179 0.067 Uiso 1 1 calc R U . . .
C14 C 0.6105(4) 0.3933(3) 0.5166(5) 0.0405(12) Uani 1 1 d . . . . .
C15 C 0.6565(5) 0.3769(4) 0.3257(5) 0.0554(16) Uani 1 1 d . . . . .
C16 C 0.7468(6) 0.4216(4) 0.3278(5) 0.0550(16) Uani 1 1 d . . . . .
C17 C 0.8077(7) 0.4207(4) 0.2376(6) 0.074(2) Uani 1 1 d . . . . .
H17 H 0.867816 0.452656 0.240546 0.089 Uiso 1 1 calc R U . . .
C18 C 0.7800(9) 0.3725(6) 0.1426(7) 0.092(3) Uani 1 1 d . . . . .
H18 H 0.820469 0.371840 0.080661 0.111 Uiso 1 1 calc R U . . .
C19 C 0.6919(8) 0.3256(6) 0.1411(7) 0.087(3) Uani 1 1 d . . . . .
H19 H 0.673792 0.291507 0.078717 0.104 Uiso 1 1 calc R U . . .
C20 C 0.6294(6) 0.3282(4) 0.2309(6) 0.072(2) Uani 1 1 d . . . . .
H20 H 0.568602 0.296842 0.227497 0.086 Uiso 1 1 calc R U . . .
C21 C 0.8016(5) 0.4337(3) 0.5229(5) 0.0470(14) Uani 1 1 d . . . . .
C22 C 0.7227(4) 0.3963(3) 0.5750(4) 0.0377(12) Uani 1 1 d . . . . .
C23 C 0.7513(4) 0.3584(3) 0.6806(5) 0.0408(13) Uani 1 1 d . . . . .
H23 H 0.699486 0.333134 0.717472 0.049 Uiso 1 1 calc R U . . .
C24 C 0.8557(4) 0.3581(4) 0.7306(5) 0.0481(14) Uani 1 1 d . . . . .
C25 C 0.9338(5) 0.3949(4) 0.6784(6) 0.0584(17) Uani 1 1 d . . . . .
H25 H 1.004601 0.394312 0.713264 0.070 Uiso 1 1 calc R U . . .
C26 C 0.9058(5) 0.4325(4) 0.5741(6) 0.0563(16) Uani 1 1 d . . . . .
H26 H 0.958166 0.457465 0.537613 0.068 Uiso 1 1 calc R U . . .

loop_
_atom_site_aniso_label
_atom_site_aniso_U_11
_atom_site_aniso_U_22
_atom_site_aniso_U_33
_atom_site_aniso_U_23
_atom_site_aniso_U_13
_atom_site_aniso_U_12
I1 0.0540(2) 0.0670(2) 0.0881(3) -0.0093(3) 0.01903(19) 0.0110(2)
Cl1 0.0637(11) 0.1147(15) 0.0565(11) 0.0165(10) -0.0053(8) 0.0249(11)
O1 0.038(2) 0.057(2) 0.052(2) -0.002(2) 0.0015(18) 0.0086(18)
O2 0.030(2) 0.064(3) 0.085(3) -0.011(2) 0.001(2) -0.0062(19)
O3 0.088(3) 0.042(2) 0.053(3) 0.008(2) 0.022(2) 0.004(2)
N1 0.032(2) 0.045(3) 0.065(3) -0.007(2) 0.006(2) 0.002(2)
N2 0.031(2) 0.048(3) 0.050(3) -0.016(2) -0.001(2) -0.0029(18)
N3 0.049(3) 0.055(3) 0.049(3) -0.010(2) -0.008(2) 0.013(2)
C1 0.036(3) 0.054(3) 0.039(3) -0.005(3) -0.002(2) 0.000(3)
C2 0.035(3) 0.063(4) 0.053(4) 0.011(3) 0.002(3) 0.005(3)
C3 0.045(4) 0.079(5) 0.063(5) 0.012(4) 0.011(3) 0.001(3)
C4 0.076(5) 0.080(5) 0.057(4) 0.010(4) 0.015(4) 0.007(4)
C5 0.074(5) 0.093(5) 0.052(4) 0.015(4) -0.015(4) 0.004(4)
C6 0.037(3) 0.085(5) 0.067(5) 0.009(4) -0.003(3) -0.005(3)
C7 0.030(3) 0.049(3) 0.054(3) -0.005(3) 0.000(2) 0.004(2)
C8 0.038(3) 0.053(3) 0.062(4) -0.001(3) 0.007(3) 0.002(3)
C9 0.039(3) 0.040(3) 0.055(4) 0.003(3) 0.006(3) -0.007(2)
C10 0.034(3) 0.056(3) 0.051(3) -0.003(3) -0.003(2) 0.005(2)
C11 0.032(3) 0.046(3) 0.050(3) -0.011(3) -0.003(2) 0.002(2)
C12 0.036(3) 0.042(3) 0.093(5) -0.008(3) 0.000(3) -0.008(3)
C13 0.040(3) 0.056(4) 0.066(4) -0.025(3) -0.008(3) -0.002(3)
C14 0.040(3) 0.037(3) 0.042(3) -0.005(2) -0.003(2) 0.005(2)
C15 0.072(4) 0.058(4) 0.032(3) 0.001(3) -0.007(3) 0.033(3)
C16 0.075(4) 0.048(3) 0.042(3) 0.009(3) 0.008(3) 0.022(3)
C17 0.105(6) 0.070(4) 0.050(4) 0.018(4) 0.023(4) 0.026(4)
C18 0.129(8) 0.097(7) 0.053(5) 0.014(5) 0.023(5) 0.053(6)
C19 0.118(8) 0.094(6) 0.043(4) -0.015(4) -0.011(5) 0.051(6)
C20 0.077(5) 0.081(5) 0.052(4) -0.015(4) -0.013(4) 0.035(4)
C21 0.060(4) 0.040(3) 0.044(3) -0.008(3) 0.017(3) -0.007(3)
C22 0.034(3) 0.038(3) 0.042(3) -0.007(2) 0.005(2) 0.003(2)
C23 0.035(3) 0.050(3) 0.039(3) -0.001(3) 0.008(2) 0.000(2)
C24 0.040(3) 0.061(4) 0.043(3) -0.005(3) 0.000(3) 0.012(3)
C25 0.030(3) 0.082(5) 0.063(4) -0.020(4) 0.007(3) 0.002(3)
C26 0.043(3) 0.064(4) 0.066(4) -0.008(3) 0.022(3) -0.015(3)

loop_
_atom_type_symbol
_atom_type_description
_atom_type_scat_dispersion_real
_atom_type_scat_dispersion_imag
_atom_type_scat_source
C C 0.0033 0.0016 'International Tables Vol C Tables 4.2.6.8 and 6.1.1.4'
H H 0.0000 0.0000 'International Tables Vol C Tables 4.2.6.8 and 6.1.1.4'
Cl Cl 0.1484 0.1585 'International Tables Vol C Tables 4.2.6.8 and 6.1.1.4'
I I -0.4742 1.8119 'International Tables Vol C Tables 4.2.6.8 and 6.1.1.4'
N N 0.0061 0.0033 'International Tables Vol C Tables 4.2.6.8 and 6.1.1.4'
O O 0.0106 0.0060 'International Tables Vol C Tables 4.2.6.8 and 6.1.1.4'

loop_
_geom_angle_atom_site_label_1
_geom_angle_atom_site_label_2
_geom_angle_atom_site_label_3
_geom_angle
_geom_angle_site_symmetry_1
_geom_angle_site_symmetry_3
_geom_angle_publ_flag
C9 O1 C7 113.9(4) . . ?
C21 O3 C16 110.0(4) . . ?
C9 N1 C10 125.7(5) . . ?
C9 N1 C12 118.8(5) . . ?
C12 N1 C10 113.0(4) . . ?
C13 N2 C11 111.8(4) . . ?
C14 N2 C11 118.3(4) . . ?
C14 N2 C13 117.0(5) . . ?
C14 N3 C15 123.1(5) . . ?
C2 C1 C6 118.5(5) . . ?
C2 C1 C7 118.3(5) . . ?
C6 C1 C7 123.1(5) . . ?
C1 C2 H2 120.1 . . ?
C1 C2 C3 119.8(6) . . ?
C3 C2 H2 120.1 . . ?
C2 C3 H3 119.7 . . ?
C4 C3 C2 120.5(6) . . ?
C4 C3 H3 119.7 . . ?
C3 C4 H4 120.0 . . ?
C3 C4 C5 120.0(7) . . ?
C5 C4 H4 120.0 . . ?
C4 C5 H5 120.0 . . ?
C6 C5 C4 119.9(7) . . ?
C6 C5 H5 120.0 . . ?
C1 C6 H6 119.4 . . ?
C5 C6 C1 121.2(6) . . ?
C5 C6 H6 119.4 . . ?
O1 C7 C1 113.6(4) . . ?
C8 C7 O1 114.8(5) . . ?
C8 C7 C1 131.3(5) . . ?
I1 C8 H8 118.2 . . ?
C7 C8 I1 123.5(4) . . ?
C7 C8 H8 118.2 . . ?
O2 C9 O1 122.1(5) . . ?
O2 C9 N1 126.3(5) . . ?
N1 C9 O1 111.6(5) . . ?
N1 C10 H10A 109.5 . . ?
N1 C10 H10B 109.5 . . ?
N1 C10 C11 110.5(5) . . ?
H10A C10 H10B 108.1 . . ?
C11 C10 H10A 109.5 . . ?
C11 C10 H10B 109.5 . . ?
N2 C11 C10 111.1(4) . . ?
N2 C11 H11A 109.4 . . ?
N2 C11 H11B 109.4 . . ?
C10 C11 H11A 109.4 . . ?
C10 C11 H11B 109.4 . . ?
H11A C11 H11B 108.0 . . ?
N1 C12 H12A 109.7 . . ?
N1 C12 H12B 109.7 . . ?
N1 C12 C13 109.8(5) . . ?
H12A C12 H12B 108.2 . . ?
C13 C12 H12A 109.7 . . ?
C13 C12 H12B 109.7 . . ?
N2 C13 C12 110.4(6) . . ?
N2 C13 H13A 109.6 . . ?
N2 C13 H13B 109.6 . . ?
C12 C13 H13A 109.6 . . ?
C12 C13 H13B 109.6 . . ?
H13A C13 H13B 108.1 . . ?
N2 C14 C22 115.8(5) . . ?
N3 C14 N2 118.2(5) . . ?
N3 C14 C22 125.5(5) . . ?
C16 C15 N3 124.8(5) . . ?
C16 C15 C20 118.0(6) . . ?
C20 C15 N3 116.9(7) . . ?
C15 C16 O3 120.0(5) . . ?
C15 C16 C17 121.9(7) . . ?
C17 C16 O3 118.0(7) . . ?
C16 C17 H17 120.0 . . ?
C16 C17 C18 120.0(8) . . ?
C18 C17 H17 120.0 . . ?
C17 C18 H18 120.6 . . ?
C19 C18 C17 118.7(8) . . ?
C19 C18 H18 120.6 . . ?
C18 C19 H19 119.5 . . ?
C18 C19 C20 120.9(8) . . ?
C20 C19 H19 119.5 . . ?
C15 C20 C19 120.4(8) . . ?
C15 C20 H20 119.8 . . ?
C19 C20 H20 119.8 . . ?
C22 C21 O3 119.7(6) . . ?
C26 C21 O3 119.6(5) . . ?
C26 C21 C22 120.6(6) . . ?
C21 C22 C14 120.9(5) . . ?
C21 C22 C23 118.5(5) . . ?
C23 C22 C14 120.5(5) . . ?
C22 C23 H23 120.0 . . ?
C24 C23 C22 120.0(5) . . ?
C24 C23 H23 120.0 . . ?
C23 C24 Cl1 118.8(5) . . ?
C23 C24 C25 121.4(6) . . ?
C25 C24 Cl1 119.8(5) . . ?
C24 C25 H25 120.6 . . ?
C26 C25 C24 118.8(6) . . ?
C26 C25 H25 120.6 . . ?
C21 C26 H26 119.6 . . ?
C25 C26 C21 120.7(5) . . ?
C25 C26 H26 119.6 . . ?

loop_
_geom_bond_atom_site_label_1
_geom_bond_atom_site_label_2
_geom_bond_distance
_geom_bond_site_symmetry_2
_geom_bond_publ_flag
I1 C8 2.074(6) . ?
Cl1 C24 1.734(6) . ?
O1 C7 1.411(6) . ?
O1 C9 1.369(7) . ?
O2 C9 1.211(7) . ?
O3 C16 1.396(8) . ?
O3 C21 1.384(7) . ?
N1 C9 1.332(7) . ?
N1 C10 1.459(7) . ?
N1 C12 1.455(7) . ?
N2 C11 1.463(6) . ?
N2 C13 1.453(7) . ?
N2 C14 1.386(7) . ?
N3 C14 1.266(7) . ?
N3 C15 1.422(8) . ?
C1 C2 1.376(7) . ?
C1 C6 1.379(8) . ?
C1 C7 1.474(8) . ?
C2 H2 0.9300 . ?
C2 C3 1.388(9) . ?
C3 H3 0.9300 . ?
C3 C4 1.354(10) . ?
C4 H4 0.9300 . ?
C4 C5 1.368(11) . ?
C5 H5 0.9300 . ?
C5 C6 1.364(10) . ?
C6 H6 0.9300 . ?
C7 C8 1.312(7) . ?
C8 H8 0.9300 . ?
C10 H10A 0.9700 . ?
C10 H10B 0.9700 . ?
C10 C11 1.503(7) . ?
C11 H11A 0.9700 . ?
C11 H11B 0.9700 . ?
C12 H12A 0.9700 . ?
C12 H12B 0.9700 . ?
C12 C13 1.488(9) . ?
C13 H13A 0.9700 . ?
C13 H13B 0.9700 . ?
C14 C22 1.487(7) . ?
C15 C16 1.366(9) . ?
C15 C20 1.380(9) . ?
C16 C17 1.370(9) . ?
C17 H17 0.9300 . ?
C17 C18 1.378(12) . ?
C18 H18 0.9300 . ?
C18 C19 1.365(13) . ?
C19 H19 0.9300 . ?
C19 C20 1.381(12) . ?
C20 H20 0.9300 . ?
C21 C22 1.382(7) . ?
C21 C26 1.370(9) . ?
C22 C23 1.383(7) . ?
C23 H23 0.9300 . ?
C23 C24 1.367(8) . ?
C24 C25 1.370(9) . ?
C25 H25 0.9300 . ?
C25 C26 1.368(9) . ?
C26 H26 0.9300 . ?

loop_
_geom_torsion_atom_site_label_1
_geom_torsion_atom_site_label_2
_geom_torsion_atom_site_label_3
_geom_torsion_atom_site_label_4
_geom_torsion
_geom_torsion_site_symmetry_1
_geom_torsion_site_symmetry_2
_geom_torsion_site_symmetry_3
_geom_torsion_site_symmetry_4
_geom_torsion_publ_flag
Cl1 C24 C25 C26 -179.8(5) . . . . ?
O1 C7 C8 I1 171.1(4) . . . . ?
O3 C16 C17 C18 -176.8(6) . . . . ?
O3 C21 C22 C14 5.1(7) . . . . ?
O3 C21 C22 C23 -177.9(5) . . . . ?
O3 C21 C26 C25 177.9(5) . . . . ?
N1 C10 C11 N2 -52.4(6) . . . . ?
N1 C12 C13 N2 57.4(7) . . . . ?
N2 C14 C22 C21 -148.2(5) . . . . ?
N2 C14 C22 C23 34.9(7) . . . . ?
N3 C14 C22 C21 40.3(8) . . . . ?
N3 C14 C22 C23 -136.7(6) . . . . ?
N3 C15 C16 O3 3.5(9) . . . . ?
N3 C15 C16 C17 -171.6(6) . . . . ?
N3 C15 C20 C19 173.8(6) . . . . ?
C1 C2 C3 C4 0.0(11) . . . . ?
C1 C7 C8 I1 -1.4(9) . . . . ?
C2 C1 C6 C5 -0.4(11) . . . . ?
C2 C1 C7 O1 -48.3(7) . . . . ?
C2 C1 C7 C8 124.3(7) . . . . ?
C2 C3 C4 C5 -0.4(12) . . . . ?
C3 C4 C5 C6 0.4(12) . . . . ?
C4 C5 C6 C1 0.1(12) . . . . ?
C6 C1 C2 C3 0.4(10) . . . . ?
C6 C1 C7 O1 130.2(6) . . . . ?
C6 C1 C7 C8 -57.3(10) . . . . ?
C7 O1 C9 O2 -27.5(7) . . . . ?
C7 O1 C9 N1 154.2(4) . . . . ?
C7 C1 C2 C3 178.9(6) . . . . ?
C7 C1 C6 C5 -178.9(7) . . . . ?
C9 O1 C7 C1 -64.4(6) . . . . ?
C9 O1 C7 C8 121.8(5) . . . . ?
C9 N1 C10 C11 -107.9(6) . . . . ?
C9 N1 C12 C13 106.8(6) . . . . ?
C10 N1 C9 O1 -15.3(7) . . . . ?
C10 N1 C9 O2 166.5(6) . . . . ?
C10 N1 C12 C13 -56.7(7) . . . . ?
C11 N2 C13 C12 -57.9(7) . . . . ?
C11 N2 C14 N3 -134.4(5) . . . . ?
C11 N2 C14 C22 53.5(7) . . . . ?
C12 N1 C9 O1 -176.5(5) . . . . ?
C12 N1 C9 O2 5.3(9) . . . . ?
C12 N1 C10 C11 54.2(6) . . . . ?
C13 N2 C11 C10 55.3(6) . . . . ?
C13 N2 C14 N3 4.1(7) . . . . ?
C13 N2 C14 C22 -168.1(5) . . . . ?
C14 N2 C11 C10 -164.2(5) . . . . ?
C14 N2 C13 C12 161.1(5) . . . . ?
C14 N3 C15 C16 -38.4(8) . . . . ?
C14 N3 C15 C20 147.8(6) . . . . ?
C14 C22 C23 C24 176.6(5) . . . . ?
C15 N3 C14 N2 -176.4(5) . . . . ?
C15 N3 C14 C22 -5.0(8) . . . . ?
C15 C16 C17 C18 -1.5(10) . . . . ?
C16 O3 C21 C22 -71.2(6) . . . . ?
C16 O3 C21 C26 110.2(6) . . . . ?
C16 C15 C20 C19 -0.4(9) . . . . ?
C16 C17 C18 C19 -0.6(11) . . . . ?
C17 C18 C19 C20 2.2(12) . . . . ?
C18 C19 C20 C15 -1.7(11) . . . . ?
C20 C15 C16 O3 177.2(5) . . . . ?
C20 C15 C16 C17 2.1(9) . . . . ?
C21 O3 C16 C15 66.6(7) . . . . ?
C21 O3 C16 C17 -118.1(6) . . . . ?
C21 C22 C23 C24 -0.4(8) . . . . ?
C22 C21 C26 C25 -0.7(9) . . . . ?
C22 C23 C24 Cl1 179.9(4) . . . . ?
C22 C23 C24 C25 0.1(9) . . . . ?
C23 C24 C25 C26 0.0(9) . . . . ?
C24 C25 C26 C21 0.3(9) . . . . ?
C26 C21 C22 C14 -176.3(5) . . . . ?
C26 C21 C22 C23 0.7(8) . . . . ?
